data_4020097
loop_
_publ_author_name
'Konosonoks, Armands'
'Wright, P. John'
'Tsao, Meng-Lin'
'Pika, Jana'
'Novak, Kevin'
'Mandel, Sarah M.'
'Krause Bauer, Jeanette A.'
'Bohne, Cornelia'
'Gudmundsd\'ottir, Anna D.'

_publ_section_title
;
 Photoenolization of 2-(2-Methyl Benzoyl) Benzoic Acid, Methyl Ester:
 Effect of E Photoenol Lifetime on the Photochemistry
;
_journal_coden_ASTM JOCEAH
_journal_issue 7
_journal_name_full 'The Journal of Organic Chemistry'
_journal_page_first 2763
_journal_page_last 2770
_journal_paper_doi 10.1021/jo048055x
_journal_volume 70
_journal_year 2005
_chemical_formula_moiety 'C16 H12 O4'
_chemical_formula_sum 'C16 H12 O4'
_chemical_formula_weight 268.26
_chemical_name_systematic
;
2-(2-formyl-benzyl)benzoic acid methyl ester
;
_space_group_IT_number 2
_space_group_name_Hall '-P 1'
_space_group_name_H-M_alt 'P -1'
_symmetry_cell_setting triclinic
_symmetry_space_group_name_Hall '-P 1'
_symmetry_space_group_name_H-M 'P -1'
_atom_sites_solution_hydrogens difmap
_atom_sites_solution_primary direct
_atom_sites_solution_secondary difmap
_cell_angle_alpha 112.1240(10)
_cell_angle_beta 109.3890(10)
_cell_angle_gamma 91.2530(10)
_cell_formula_units_Z 2
_cell_length_a 7.7270(4)
_cell_length_b 9.1842(5)
_cell_length_c 11.0217(5)
_cell_measurement_reflns_used 3483
_cell_measurement_temperature 297(2)
_cell_measurement_theta_max 28.34
_cell_measurement_theta_min 2.14
_cell_volume 673.76(6)
_diffrn_ambient_temperature 297(2)
_diffrn_detector_area_resol_mean 0.75
_diffrn_measurement_device_type 'SMART6000 CCD'
_diffrn_measurement_method '\w scans'
_diffrn_radiation_monochromator graphite
_diffrn_radiation_source 'fine-focus sealed tube'
_diffrn_radiation_type MoK\a
_diffrn_radiation_wavelength 0.71073
_diffrn_reflns_av_R_equivalents 0.0125
_diffrn_reflns_av_sigmaI/netI 0.0140
_diffrn_reflns_limit_h_max 10
_diffrn_reflns_limit_h_min -10
_diffrn_reflns_limit_k_max 12
_diffrn_reflns_limit_k_min -12
_diffrn_reflns_limit_l_max 14
_diffrn_reflns_limit_l_min -14
_diffrn_reflns_number 9361
_diffrn_reflns_theta_max 28.34
_diffrn_reflns_theta_min 2.14
_diffrn_standards_decay_% 0
_diffrn_standards_interval_count ?
_diffrn_standards_interval_time ?
_diffrn_standards_number 0
_exptl_absorpt_coefficient_mu 0.095
_exptl_absorpt_correction_T_max 0.9905
_exptl_absorpt_correction_T_min 0.9538
_exptl_absorpt_correction_type multi-scan
_exptl_absorpt_process_details 'SADABS v2.05 (Sheldrick)'
_exptl_crystal_colour colorless
_exptl_crystal_density_diffrn 1.322
_exptl_crystal_density_meas ?
_exptl_crystal_density_method .
_exptl_crystal_description 'rectangular block'
_exptl_crystal_F_000 280
_exptl_crystal_size_max 0.50
_exptl_crystal_size_mid 0.28
_exptl_crystal_size_min 0.10
_refine_ls_extinction_coef ?
_refine_ls_extinction_method none
_refine_ls_goodness_of_fit_ref 1.035
_refine_ls_hydrogen_treatment refxyz
_refine_ls_matrix_type full
_refine_ls_number_parameters 217
_refine_ls_number_reflns 3361
_refine_ls_number_restraints 0
_refine_ls_restrained_S_all 1.035
_refine_ls_R_factor_all 0.0534
_refine_ls_R_factor_gt 0.0382
_refine_ls_shift/su_max 0.000
_refine_ls_shift/su_mean 0.000
_refine_ls_structure_factor_coef Fsqd
_refine_ls_weighting_details 'calc w=1/[\s^2^(Fo^2^)+(0.0473P)^2^+0.0873P] where P=(Fo^2^+2Fc^2^)/3'
_refine_ls_weighting_scheme calc
_refine_ls_wR_factor_gt 0.0994
_refine_ls_wR_factor_ref 0.1108
_reflns_number_gt 2514
_reflns_number_total 3361
_reflns_threshold_expression >2\s(I)
_cod_database_code 4020097

loop_
_symmetry_equiv_pos_as_xyz
'x, y, z'
'-x, -y, -z'

loop_
_atom_site_label
_atom_site_type_symbol
_atom_site_fract_x
_atom_site_fract_y
_atom_site_fract_z
_atom_site_U_iso_or_equiv
_atom_site_adp_type
_atom_site_occupancy
_atom_site_symmetry_multiplicity
_atom_site_calc_flag
_atom_site_refinement_flags
_atom_site_disorder_assembly
_atom_site_disorder_group
O1 O 0.25694(16) 0.57071(13) 0.38042(14) 0.0853(3) Uani 1 1 d . . .
O2 O 0.05323(14) 0.34351(11) 0.27633(10) 0.0676(3) Uani 1 1 d . . .
O3 O -0.08645(12) 0.09811(11) 0.39855(10) 0.0658(3) Uani 1 1 d . . .
O4 O -0.25501(17) -0.18880(17) 0.04330(13) 0.1086(5) Uani 1 1 d . . .
C1 C 0.2005(4) 0.5873(3) 0.2492(3) 0.1095(8) Uani 1 1 d . . .
H1A H 0.280(4) 0.669(4) 0.261(3) 0.164 Uiso 1 1 d . . .
H1B H 0.072(4) 0.581(3) 0.210(3) 0.164 Uiso 1 1 d . . .
H1C H 0.220(4) 0.495(4) 0.174(3) 0.164 Uiso 1 1 d . . .
C2 C 0.16980(18) 0.44402(15) 0.38009(15) 0.0580(3) Uani 1 1 d . . .
C3 C 0.22977(15) 0.44093(14) 0.52106(13) 0.0542(3) Uani 1 1 d . . .
C4 C 0.3338(2) 0.57405(17) 0.64248(18) 0.0729(4) Uani 1 1 d . . .
H4 H 0.368(2) 0.662(2) 0.6283(17) 0.087 Uiso 1 1 d . . .
C5 C 0.3803(2) 0.5705(2) 0.77321(18) 0.0863(6) Uani 1 1 d . . .
H5 H 0.451(3) 0.661(2) 0.852(2) 0.104 Uiso 1 1 d . . .
C6 C 0.3219(2) 0.4371(2) 0.78588(16) 0.0814(5) Uani 1 1 d . . .
H6 H 0.354(3) 0.429(2) 0.879(2) 0.098 Uiso 1 1 d . . .
C7 C 0.21856(19) 0.30382(19) 0.66736(14) 0.0658(4) Uani 1 1 d . . .
H7 H 0.181(2) 0.2101(19) 0.6778(16) 0.079 Uiso 1 1 d . . .
C8 C 0.17300(15) 0.30417(14) 0.53449(12) 0.0504(3) Uani 1 1 d . . .
C9 C 0.06665(15) 0.15238(13) 0.41109(12) 0.0483(3) Uani 1 1 d . . .
C10 C 0.15877(15) 0.06288(13) 0.31354(11) 0.0467(3) Uani 1 1 d . . .
C11 C 0.35169(17) 0.07963(15) 0.35830(14) 0.0563(3) Uani 1 1 d . . .
H11 H 0.428(2) 0.1532(18) 0.4547(16) 0.068 Uiso 1 1 d . . .
C12 C 0.4367(2) -0.00989(17) 0.26974(17) 0.0680(4) Uani 1 1 d . . .
H12 H 0.572(2) 0.0027(19) 0.3037(17) 0.082 Uiso 1 1 d . . .
C13 C 0.3307(2) -0.11587(18) 0.13582(17) 0.0718(4) Uani 1 1 d . . .
H13 H 0.389(2) -0.176(2) 0.0758(17) 0.086 Uiso 1 1 d . . .
C14 C 0.1390(2) -0.13553(17) 0.08902(15) 0.0660(4) Uani 1 1 d . . .
H14 H 0.064(2) -0.2058(19) -0.0033(17) 0.079 Uiso 1 1 d . . .
C15 C 0.05118(17) -0.04691(14) 0.17666(12) 0.0522(3) Uani 1 1 d . . .
C16 C -0.1550(2) -0.0629(2) 0.12108(14) 0.0691(4) Uani 1 1 d . . .
H16 H -0.212(2) 0.045(2) 0.1503(16) 0.083 Uiso 1 1 d . . .

loop_
_atom_site_aniso_label
_atom_site_aniso_U_11
_atom_site_aniso_U_22
_atom_site_aniso_U_33
_atom_site_aniso_U_23
_atom_site_aniso_U_13
_atom_site_aniso_U_12
O1 0.0808(7) 0.0700(7) 0.1220(9) 0.0509(6) 0.0445(7) 0.0052(5)
O2 0.0699(6) 0.0635(6) 0.0679(6) 0.0311(5) 0.0186(5) 0.0091(5)
O3 0.0474(5) 0.0670(6) 0.0719(6) 0.0176(4) 0.0217(4) -0.0064(4)
O4 0.0746(8) 0.1169(10) 0.0769(7) 0.0061(7) 0.0002(6) -0.0352(7)
C1 0.1023(15) 0.1230(18) 0.160(2) 0.1030(18) 0.0634(16) 0.0276(14)
C2 0.0507(7) 0.0484(6) 0.0810(9) 0.0269(6) 0.0307(6) 0.0128(5)
C3 0.0409(6) 0.0464(6) 0.0643(7) 0.0114(5) 0.0190(5) 0.0046(5)
C4 0.0556(8) 0.0509(7) 0.0871(11) 0.0030(7) 0.0257(7) -0.0019(6)
C5 0.0577(8) 0.0804(11) 0.0677(10) -0.0128(8) 0.0096(7) -0.0008(8)
C6 0.0670(9) 0.0936(12) 0.0525(8) 0.0087(8) 0.0090(7) 0.0114(8)
C7 0.0595(8) 0.0723(9) 0.0553(7) 0.0203(6) 0.0152(6) 0.0103(7)
C8 0.0400(5) 0.0494(6) 0.0513(6) 0.0123(5) 0.0134(5) 0.0051(4)
C9 0.0411(6) 0.0471(6) 0.0501(6) 0.0189(5) 0.0102(5) 0.0009(4)
C10 0.0444(6) 0.0412(5) 0.0498(6) 0.0177(5) 0.0128(5) -0.0001(4)
C11 0.0454(6) 0.0505(7) 0.0624(7) 0.0167(5) 0.0148(5) 0.0020(5)
C12 0.0545(7) 0.0645(8) 0.0879(10) 0.0289(7) 0.0320(7) 0.0121(6)
C13 0.0828(10) 0.0673(9) 0.0760(9) 0.0257(7) 0.0457(8) 0.0184(8)
C14 0.0821(10) 0.0596(8) 0.0495(7) 0.0164(6) 0.0235(7) 0.0001(7)
C15 0.0545(7) 0.0505(6) 0.0463(6) 0.0198(5) 0.0126(5) -0.0025(5)
C16 0.0566(8) 0.0872(10) 0.0470(7) 0.0236(7) 0.0047(6) -0.0096(7)

loop_
_cod_changelog_entry_id
_cod_changelog_entry_author
_cod_changelog_entry_date
_cod_changelog_entry_text
1 'Vaitkus, Antanas' 2021-10-23T08:00:00+03:00 'Updated bibliographic information.'
